data_7245626
loop_
_publ_author_name
'Grossenbacher, Philipp'
'Essers, Maria C.'
'Moser, Jo\"el'
'Singer, Simon A.'
'H\"ausler, Stephanie'
'Stieger, Bruno'
'Rougier, Jean-S\'ebastien'
'Lochner, Martin'

_publ_section_title
;
 Bioorthogonal site-selective conjugation of fluorescent dyes to
 antibodies: method and potential applications
;
_journal_issue 44
_journal_name_full 'RSC Advances'
_journal_page_first 28306
_journal_page_last 28317
_journal_paper_doi 10.1039/D2RA05580E
_journal_volume 12
_journal_year 2022
_chemical_formula_moiety 'C8 H6 Br2 N2 O2'
_chemical_formula_sum 'C8 H6 Br2 N2 O2'
_chemical_formula_weight 321.97
_chemical_name_systematic 4,5-dibromo-1-methyl-2-(prop-2-yn-1-yl)-1,2-dihydropyridazine-3,6-dione
_space_group_crystal_system orthorhombic
_space_group_IT_number 61
_space_group_name_Hall '-P 2ac 2ab'
_space_group_name_H-M_alt 'P b c a'
_atom_sites_solution_hydrogens mixed
_atom_sites_solution_primary dual
_audit_creation_date 2019-10-01
_audit_creation_method
;
Olex2 1.2
(compiled 2018.05.29 svn.r3508 for OlexSys, GUI svn.r5506)
;
_audit_update_record
;
2022-05-09 deposited with the CCDC.	2022-09-27 downloaded from the CCDC.
;
_cell_angle_alpha 90
_cell_angle_beta 90
_cell_angle_gamma 90
_cell_formula_units_Z 8
_cell_length_a 7.57760(10)
_cell_length_b 14.7143(2)
_cell_length_c 17.7153(3)
_cell_measurement_reflns_used 5424
_cell_measurement_temperature 173.00(10)
_cell_measurement_theta_max 27.7690
_cell_measurement_theta_min 2.2970
_cell_volume 1975.24(5)
_computing_cell_refinement 'CrysAlisPro 1.171.40.45a (Rigaku OD, 2019)'
_computing_data_collection 'CrysAlisPro 1.171.40.45a (Rigaku OD, 2019)'
_computing_data_reduction 'CrysAlisPro 1.171.40.45a (Rigaku OD, 2019)'
_computing_molecular_graphics 'Olex2 (Dolomanov et al., 2009)'
_computing_publication_material 'Olex2 (Dolomanov et al., 2009)'
_computing_structure_refinement 'ShelXL (Sheldrick, 2015)'
_computing_structure_solution 'ShelXT (Sheldrick, 2015)'
_diffrn_ambient_environment N~2~
_diffrn_ambient_temperature 173.00(10)
_diffrn_detector 'CCD plate'
_diffrn_detector_area_resol_mean 16.0965
_diffrn_detector_type Eos
_diffrn_measured_fraction_theta_full 1.000
_diffrn_measured_fraction_theta_max 0.935
_diffrn_measurement_details
;
List of Runs (angles in degrees, time in seconds):

  # Type    Start    End  Width  t~exp~   \w     \q     \k     \f   Frames
#--------------------------------------------------------------------------
  1  \w    -10.00 104.00   1.00   20.50    --   27.84  57.00-120.00  114
  2  \w    -20.00  83.00   1.00   20.50    --   27.84 -99.00-180.00  103
  3  \w    -28.00 109.00   1.00   20.50    --   27.84  38.00   0.00  137
  4  \w    -10.00  41.00   1.00   20.50    --   27.84  57.00 120.00   51
;
_diffrn_measurement_device 'four-circle diffractometer'
_diffrn_measurement_device_type 'SuperNova, Single source at offset/far, Eos'
_diffrn_measurement_method '\w scans'
_diffrn_orient_matrix_type 'CrysAlisPro convention (1999,Acta A55,543-557)'
_diffrn_orient_matrix_UB_11 0.0413370000
_diffrn_orient_matrix_UB_12 -0.0046871000
_diffrn_orient_matrix_UB_13 0.0357121000
_diffrn_orient_matrix_UB_21 0.0839860000
_diffrn_orient_matrix_UB_22 0.0028752000
_diffrn_orient_matrix_UB_23 -0.0175267000
_diffrn_orient_matrix_UB_31 -0.0009889000
_diffrn_orient_matrix_UB_32 0.0478857000
_diffrn_orient_matrix_UB_33 0.0045386000
_diffrn_radiation_monochromator mirror
_diffrn_radiation_probe x-ray
_diffrn_radiation_type MoK\a
_diffrn_radiation_wavelength 0.71073
_diffrn_reflns_av_R_equivalents 0.0272
_diffrn_reflns_av_unetI/netI 0.0215
_diffrn_reflns_Laue_measured_fraction_full 1.000
_diffrn_reflns_Laue_measured_fraction_max 0.935
_diffrn_reflns_limit_h_max 9
_diffrn_reflns_limit_h_min -9
_diffrn_reflns_limit_k_max 19
_diffrn_reflns_limit_k_min -18
_diffrn_reflns_limit_l_max 21
_diffrn_reflns_limit_l_min -22
_diffrn_reflns_number 11246
_diffrn_reflns_point_group_measured_fraction_full 1.000
_diffrn_reflns_point_group_measured_fraction_max 0.935
_diffrn_reflns_theta_full 25.242
_diffrn_reflns_theta_max 28.144
_diffrn_reflns_theta_min 2.299
_diffrn_source 'micro-focus sealed X-ray tube'
_diffrn_source_type 'SuperNova (Mo) X-ray Source'
_exptl_absorpt_coefficient_mu 8.181
_exptl_absorpt_correction_T_max 1.00000
_exptl_absorpt_correction_T_min 0.78243
_exptl_absorpt_correction_type multi-scan
_exptl_absorpt_process_details
;
CrysAlisPro 1.171.40.45a (Rigaku Oxford Diffraction, 2019)
Empirical absorption correction using spherical harmonics,
 implemented in SCALE3 ABSPACK scaling algorithm.
;
_exptl_crystal_colour 'clear colourless'
_exptl_crystal_colour_lustre clear
_exptl_crystal_colour_primary colourless
_exptl_crystal_density_diffrn 2.165
_exptl_crystal_description needle
_exptl_crystal_F_000 1232
_exptl_crystal_recrystallization_method 'Re-crystallisation from solvent: Acetone/ hexane'
_exptl_crystal_size_max 0.2
_exptl_crystal_size_mid 0.1
_exptl_crystal_size_min 0.075
_refine_diff_density_max 0.397
_refine_diff_density_min -0.405
_refine_diff_density_rms 0.086
_refine_ls_extinction_method none
_refine_ls_goodness_of_fit_ref 1.067
_refine_ls_hydrogen_treatment mixed
_refine_ls_matrix_type full
_refine_ls_number_parameters 132
_refine_ls_number_reflns 2255
_refine_ls_number_restraints 0
_refine_ls_restrained_S_all 1.067
_refine_ls_R_factor_all 0.0273
_refine_ls_R_factor_gt 0.0207
_refine_ls_shift/su_max 0.002
_refine_ls_shift/su_mean 0.000
_refine_ls_structure_factor_coef Fsqd
_refine_ls_weighting_details 'w=1/[\s^2^(Fo^2^)+(0.0209P)^2^+0.8120P] where P=(Fo^2^+2Fc^2^)/3'
_refine_ls_weighting_scheme calc
_refine_ls_wR_factor_gt 0.0457
_refine_ls_wR_factor_ref 0.0480
_reflns_Friedel_coverage 0.000
_reflns_number_gt 1949
_reflns_number_total 2255
_reflns_threshold_expression 'I > 2\s(I)'
_cod_data_source_file d2ra05580e3.cif
_cod_data_source_block 19ML004
_cod_database_code 7245626
_shelx_shelxl_version_number 2014/7
_chemical_oxdiff_formula B8H6Br2N2O2
_shelx_space_group_comment
;
The symmetry employed for this shelxl refinement is uniquely defined
by the following loop, which should always be used as a source of
symmetry information in preference to the above space-group names.
They are only intended as comments.
;
_shelx_estimated_absorpt_t_max 0.579
_shelx_estimated_absorpt_t_min 0.291
_reflns_odcompleteness_completeness 99.91
_reflns_odcompleteness_iscentric 1
_reflns_odcompleteness_theta 26.32
_olex2_refinement_description
;
1. Fixed Uiso
 At 1.2 times of:
  All C(H,H) groups, All C(H,H,H) groups
2.a Secondary CH2 refined with riding coordinates:
 C8(H8A,H8B)
2.b Idealised Me refined as rotating group:
 C7(H7A,H7B,H7C)
;
_olex2_date_sample_data_collection 2019-09-30
_olex2_submission_special_instructions 'No special instructions were received'
_oxdiff_exptl_absorpt_empirical_details
;
Empirical correction (ABSPACK) includes:
- Absorption correction using spherical harmonics
- Frame scaling
;
_oxdiff_exptl_absorpt_empirical_full_max 1.242
_oxdiff_exptl_absorpt_empirical_full_min 0.818

loop_
_space_group_symop_operation_xyz
'x, y, z'
'-x+1/2, -y, z+1/2'
'-x, y+1/2, -z+1/2'
'x+1/2, -y+1/2, -z'
'-x, -y, -z'
'x-1/2, y, -z-1/2'
'x, -y-1/2, z-1/2'
'-x-1/2, y-1/2, z'

loop_
_atom_site_label
_atom_site_type_symbol
_atom_site_fract_x
_atom_site_fract_y
_atom_site_fract_z
_atom_site_U_iso_or_equiv
_atom_site_adp_type
_atom_site_occupancy
_atom_site_site_symmetry_order
_atom_site_calc_flag
_atom_site_refinement_flags_posn
_atom_site_refinement_flags_adp
_atom_site_refinement_flags_occupancy
_atom_site_disorder_assembly
_atom_site_disorder_group
Br1 Br 0.61138(3) 0.49982(2) 0.31210(2) 0.02250(7) Uani 1 1 d . . . . .
Br2 Br 0.53000(3) 0.63537(2) 0.16148(2) 0.02367(7) Uani 1 1 d . . . . .
O1 O 0.5892(2) 0.61608(10) 0.45315(9) 0.0234(3) Uani 1 1 d . . . . .
O2 O 0.3512(2) 0.80554(10) 0.21716(9) 0.0276(4) Uani 1 1 d . . . . .
N3 N 0.4497(2) 0.73958(11) 0.40563(10) 0.0193(4) Uani 1 1 d . . . . .
N4 N 0.3910(2) 0.79090(12) 0.34328(11) 0.0197(4) Uani 1 1 d . . . . .
C1 C 0.5355(3) 0.61984(14) 0.32096(13) 0.0177(4) Uani 1 1 d . . . . .
C6 C 0.4949(3) 0.67265(14) 0.26160(12) 0.0180(4) Uani 1 1 d . . . . .
C2 C 0.5275(3) 0.65625(14) 0.39860(13) 0.0180(4) Uani 1 1 d . . . . .
C5 C 0.4102(3) 0.76211(14) 0.27061(13) 0.0197(5) Uani 1 1 d . . . . .
C9 C 0.5918(3) 0.85895(15) 0.48002(13) 0.0227(5) Uani 1 1 d . . . . .
C8 C 0.4585(3) 0.78627(15) 0.47895(13) 0.0216(5) Uani 1 1 d . . . . .
H8A H 0.4862 0.7423 0.5180 0.026 Uiso 1 1 calc R . . . .
H8B H 0.3438 0.8121 0.4904 0.026 Uiso 1 1 calc R . . . .
C7 C 0.2720(3) 0.86747(14) 0.35965(14) 0.0278(5) Uani 1 1 d . . . . .
H7A H 0.2275 0.8919 0.3132 0.033 Uiso 1 1 calc GR . . . .
H7B H 0.3357 0.9138 0.3864 0.033 Uiso 1 1 calc GR . . . .
H7C H 0.1753 0.8466 0.3901 0.033 Uiso 1 1 calc GR . . . .
C10 C 0.6929(3) 0.91980(17) 0.48051(14) 0.0299(6) Uani 1 1 d . . . . .
H10 H 0.771(4) 0.9638(18) 0.4761(16) 0.040(8) Uiso 1 1 d . . . . .

loop_
_atom_site_aniso_label
_atom_site_aniso_U_11
_atom_site_aniso_U_22
_atom_site_aniso_U_33
_atom_site_aniso_U_23
_atom_site_aniso_U_13
_atom_site_aniso_U_12
Br1 0.02792(13) 0.01561(11) 0.02397(13) -0.00146(9) -0.00045(10) 0.00171(8)
Br2 0.02995(13) 0.02533(12) 0.01572(12) -0.00142(9) 0.00088(9) -0.00307(9)
O1 0.0291(9) 0.0226(8) 0.0186(8) 0.0019(7) -0.0026(7) 0.0034(6)
O2 0.0395(10) 0.0212(8) 0.0221(9) 0.0059(7) -0.0054(8) 0.0010(7)
N3 0.0266(10) 0.0169(9) 0.0146(9) -0.0004(7) -0.0010(8) 0.0018(7)
N4 0.0245(10) 0.0158(9) 0.0187(10) 0.0020(7) -0.0006(8) 0.0014(7)
C1 0.0178(10) 0.0158(10) 0.0193(11) -0.0003(8) 0.0012(9) -0.0026(8)
C6 0.0187(11) 0.0193(10) 0.0159(11) -0.0024(9) 0.0005(9) -0.0042(8)
C2 0.0182(10) 0.0166(10) 0.0192(11) -0.0008(8) 0.0014(9) -0.0010(8)
C5 0.0207(11) 0.0171(10) 0.0213(12) 0.0023(9) -0.0002(9) -0.0040(8)
C9 0.0285(12) 0.0229(11) 0.0166(11) -0.0022(9) 0.0019(10) 0.0035(9)
C8 0.0282(12) 0.0210(10) 0.0156(11) -0.0033(9) 0.0022(10) -0.0005(9)
C7 0.0336(13) 0.0210(11) 0.0288(13) 0.0028(10) 0.0021(11) 0.0089(10)
C10 0.0348(15) 0.0301(13) 0.0248(13) -0.0017(11) 0.0008(11) -0.0062(11)

loop_
_atom_type_symbol
_atom_type_description
_atom_type_scat_dispersion_real
_atom_type_scat_dispersion_imag
_atom_type_scat_source
C C 0.0033 0.0016 'International Tables Vol C Tables 4.2.6.8 and 6.1.1.4'
H H 0.0000 0.0000 'International Tables Vol C Tables 4.2.6.8 and 6.1.1.4'
Br Br -0.2901 2.4595 'International Tables Vol C Tables 4.2.6.8 and 6.1.1.4'
N N 0.0061 0.0033 'International Tables Vol C Tables 4.2.6.8 and 6.1.1.4'
O O 0.0106 0.0060 'International Tables Vol C Tables 4.2.6.8 and 6.1.1.4'

loop_
_geom_angle_atom_site_label_1
_geom_angle_atom_site_label_2
_geom_angle_atom_site_label_3
_geom_angle
_geom_angle_site_symmetry_1
_geom_angle_site_symmetry_3
_geom_angle_publ_flag
N4 N3 C8 117.12(16) . . ?
C2 N3 N4 123.05(18) . . ?
C2 N3 C8 118.70(18) . . ?
N3 N4 C7 116.67(18) . . ?
C5 N4 N3 122.67(17) . . ?
C5 N4 C7 119.30(19) . . ?
C6 C1 Br1 123.56(17) . . ?
C6 C1 C2 120.64(19) . . ?
C2 C1 Br1 115.77(15) . . ?
C1 C6 Br2 122.60(16) . . ?
C1 C6 C5 122.1(2) . . ?
C5 C6 Br2 115.19(16) . . ?
O1 C2 N3 121.7(2) . . ?
O1 C2 C1 122.92(19) . . ?
N3 C2 C1 115.35(19) . . ?
O2 C5 N4 121.9(2) . . ?
O2 C5 C6 122.7(2) . . ?
N4 C5 C6 115.25(19) . . ?
C10 C9 C8 177.2(3) . . ?
N3 C8 C9 112.45(18) . . ?
N3 C8 H8A 109.1 . . ?
N3 C8 H8B 109.1 . . ?
C9 C8 H8A 109.1 . . ?
C9 C8 H8B 109.1 . . ?
H8A C8 H8B 107.8 . . ?
N4 C7 H7A 109.5 . . ?
N4 C7 H7B 109.5 . . ?
N4 C7 H7C 109.5 . . ?
H7A C7 H7B 109.5 . . ?
H7A C7 H7C 109.5 . . ?
H7B C7 H7C 109.5 . . ?
C9 C10 H10 174.2(19) . . ?

loop_
_geom_bond_atom_site_label_1
_geom_bond_atom_site_label_2
_geom_bond_distance
_geom_bond_site_symmetry_2
_geom_bond_publ_flag
Br1 C1 1.864(2) . ?
Br2 C6 1.875(2) . ?
O1 C2 1.225(3) . ?
O2 C5 1.227(3) . ?
N3 N4 1.410(2) . ?
N3 C2 1.366(3) . ?
N3 C8 1.471(3) . ?
N4 C5 1.363(3) . ?
N4 C7 1.472(3) . ?
C1 C6 1.343(3) . ?
C1 C2 1.477(3) . ?
C6 C5 1.473(3) . ?
C9 C8 1.471(3) . ?
C9 C10 1.179(3) . ?
C8 H8A 0.9700 . ?
C8 H8B 0.9700 . ?
C7 H7A 0.9600 . ?
C7 H7B 0.9600 . ?
C7 H7C 0.9600 . ?
C10 H10 0.88(3) . ?
